data_7130786
loop_
_publ_author_name
'Li, Chengmin'
'Juarez-Perez, Emilio J.'
'Mayoral, Alvaro'

_publ_section_title
;
 Atomic understanding of Formamidinium Hybrid Halide Perovskite, FAPbBr3
;
_journal_name_full 'Chemical Communications'
_journal_paper_doi 10.1039/D2CC04124C
_journal_year 2022
_chemical_formula_moiety 'Br0.625 Pb0.25, 0.125(N)'
_chemical_formula_sum 'Br0.62 N0.12 Pb0.25'
_chemical_formula_weight 103.49
_space_group_crystal_system tetragonal
_space_group_IT_number 140
_space_group_name_Hall '-I 4 2c'
_space_group_name_H-M_alt 'I 4/m c m'
_atom_sites_solution_primary iterative
_audit_block_doi 10.25505/fiz.icsd.cc2chhx9
_audit_creation_date 2022-07-12
_audit_creation_method
;
Olex2 1.5
(compiled 2022.04.07 svn.rca3783a0 for OlexSys, GUI svn.r6498)
;
_audit_update_record
;
2022-07-12 deposited with the CCDC.	2022-09-28 downloaded from the CCDC.
;
_cell_angle_alpha 90
_cell_angle_beta 90
_cell_angle_gamma 90
_cell_formula_units_Z 32
_cell_length_a 8.400
_cell_length_b 8.400
_cell_length_c 14.500
_cell_measurement_radiation electron
_cell_measurement_reflns_used 3904
_cell_measurement_temperature 293
_cell_measurement_theta_max 1.120
_cell_measurement_theta_min 0.121
_cell_volume 1023.120
_computing_molecular_graphics 'Olex2 1.5 (Dolomanov et al., 2009)'
_computing_publication_material 'Olex2 1.5 (Dolomanov et al., 2009)'
_computing_structure_refinement 'SHELXL 2018/3 (Sheldrick, 2015)'
_computing_structure_solution 'olex2.solve 1.5 (Bourhis et al., 2015)'
_diffrn_ambient_temperature 293
_diffrn_measured_fraction_theta_full 0.908
_diffrn_measured_fraction_theta_max 0.887
_diffrn_measurement_device_type 'JEOL JEM-F200'
_diffrn_radiation_wavelength 0.02508
_diffrn_reflns_av_R_equivalents 0.3020
_diffrn_reflns_av_unetI/netI 0.2131
_diffrn_reflns_Laue_measured_fraction_full 0.908
_diffrn_reflns_Laue_measured_fraction_max 0.887
_diffrn_reflns_limit_h_max 12
_diffrn_reflns_limit_h_min -12
_diffrn_reflns_limit_k_max 13
_diffrn_reflns_limit_k_min -13
_diffrn_reflns_limit_l_max 20
_diffrn_reflns_limit_l_min -20
_diffrn_reflns_number 3904
_diffrn_reflns_point_group_measured_fraction_full 0.908
_diffrn_reflns_point_group_measured_fraction_max 0.887
_diffrn_reflns_theta_full 0.862
_diffrn_reflns_theta_max 1.120
_diffrn_reflns_theta_min 0.121
_exptl_absorpt_coefficient_mu 0.000
_exptl_crystal_colour 'clear light orange'
_exptl_crystal_colour_lustre clear
_exptl_crystal_colour_modifier light
_exptl_crystal_colour_primary orange
_exptl_crystal_density_diffrn 5.375
_exptl_crystal_description block
_exptl_crystal_F_000 251
_exptl_crystal_size_max 0.002
_exptl_crystal_size_mid 0.001
_exptl_crystal_size_min 0.001
_refine_diff_density_max 0.877
_refine_diff_density_min -0.910
_refine_diff_density_rms 0.155
_refine_ls_extinction_coef 24252(75)
_refine_ls_extinction_expression Fc^*^=kFc[1+0.001xFc^2^\l^3^/sin(2\q)]^-1/4^
_refine_ls_extinction_method 'SHELXL-2018/3 (Sheldrick 2018)'
_refine_ls_goodness_of_fit_ref 1.806
_refine_ls_hydrogen_treatment undef
_refine_ls_matrix_type full
_refine_ls_number_parameters 16
_refine_ls_number_reflns 510
_refine_ls_number_restraints 0
_refine_ls_restrained_S_all 1.806
_refine_ls_R_factor_all 0.2340
_refine_ls_R_factor_gt 0.2093
_refine_ls_shift/su_max 0.023
_refine_ls_shift/su_mean 0.002
_refine_ls_structure_factor_coef Fsqd
_refine_ls_weighting_details 'w=1/[\s^2^(Fo^2^)+(0.2000P)^2^] where P=(Fo^2^+2Fc^2^)/3'
_refine_ls_weighting_scheme calc
_refine_ls_wR_factor_gt 0.5218
_refine_ls_wR_factor_ref 0.5346
_reflns_Friedel_coverage 0.000
_reflns_number_gt 393
_reflns_number_total 510
_reflns_threshold_expression 'I > 2\s(I)'
_cod_data_source_file d2cc04124c2.cif
_cod_data_source_block 1_CCDC1
_cod_original_cell_volume 1023.1
_cod_database_code 7130786
_shelx_shelxl_version_number 2018/3
_shelx_space_group_comment
;
The symmetry employed for this shelxl refinement is uniquely defined
by the following loop, which should always be used as a source of
symmetry information in preference to the above space-group names.
They are only intended as comments.
;
_olex2_refinement_description
;
;
_olex2_submission_special_instructions 'No special instructions were received'

loop_
_space_group_symop_operation_xyz
'x, y, z'
'-x, -y, z'
'x, -y, -z+1/2'
'-x, y, -z+1/2'
'-y, -x, -z+1/2'
'y, x, -z+1/2'
'y, -x, z'
'-y, x, z'
'x+1/2, y+1/2, z+1/2'
'-x+1/2, -y+1/2, z+1/2'
'x+1/2, -y+1/2, -z+1'
'-x+1/2, y+1/2, -z+1'
'-y+1/2, -x+1/2, -z+1'
'y+1/2, x+1/2, -z+1'
'y+1/2, -x+1/2, z+1/2'
'-y+1/2, x+1/2, z+1/2'
'-x, -y, -z'
'x, y, -z'
'-x, y, z-1/2'
'x, -y, z-1/2'
'y, x, z-1/2'
'-y, -x, z-1/2'
'-y, x, -z'
'y, -x, -z'
'-x+1/2, -y+1/2, -z+1/2'
'x+1/2, y+1/2, -z+1/2'
'-x+1/2, y+1/2, z'
'x+1/2, -y+1/2, z'
'y+1/2, x+1/2, z'
'-y+1/2, -x+1/2, z'
'-y+1/2, x+1/2, -z+1/2'
'y+1/2, -x+1/2, -z+1/2'

loop_
_atom_site_label
_atom_site_type_symbol
_atom_site_fract_x
_atom_site_fract_y
_atom_site_fract_z
_atom_site_U_iso_or_equiv
_atom_site_adp_type
_atom_site_occupancy
_atom_site_site_symmetry_order
_atom_site_calc_flag
_atom_site_refinement_flags_posn
_atom_site_refinement_flags_adp
_atom_site_refinement_flags_occupancy
_atom_site_disorder_assembly
_atom_site_disorder_group
Pb2 Pb 0.6658(3) 0.1658(3) 0.500000 0.0394(18) Uani 1 4 d S T P . .
Br Br 1.000000 0.000000 0.500000 0.026(2) Uani 1 8 d S T P . .
N7 N 0.500000 0.500000 0.750000 0.024(8) Uani 1 8 d S T P . .
Br1 Br 0.8454(4) 0.3454(4) 0.6362(6) 0.0304(18) Uani 1 2 d S T P . .

loop_
_atom_site_aniso_label
_atom_site_aniso_U_11
_atom_site_aniso_U_22
_atom_site_aniso_U_33
_atom_site_aniso_U_23
_atom_site_aniso_U_13
_atom_site_aniso_U_12
Pb2 0.0243(14) 0.0243(14) 0.070(5) 0.000 0.000 -0.0003(9)
Br 0.020(2) 0.020(2) 0.037(7) 0.000 0.000 0.000
N7 0.004(5) 0.004(5) 0.06(3) 0.000 0.000 0.000
Br1 0.0252(16) 0.0252(16) 0.041(5) -0.0056(14) -0.0056(14) -0.0010(12)

loop_
_atom_type_symbol
_atom_type_description
_atom_type_scat_dispersion_real
_atom_type_scat_dispersion_imag
_atom_type_scat_source
Br Br 0.0000 0.0000 'International Tables Vol C Tables 4.2.6.8 and 6.1.1.4'
N N 0.0000 0.0000 'International Tables Vol C Tables 4.2.6.8 and 6.1.1.4'
Pb Pb 0.0000 0.0000 'International Tables Vol C Tables 4.2.6.8 and 6.1.1.4'

loop_
_geom_angle_atom_site_label_1
_geom_angle_atom_site_label_2
_geom_angle_atom_site_label_3
_geom_angle
_geom_angle_site_symmetry_1
_geom_angle_site_symmetry_3
_geom_angle_publ_flag
Br1 Pb2 Br1 85.5(3) . 18_556 ?

loop_
_geom_bond_atom_site_label_1
_geom_bond_atom_site_label_2
_geom_bond_distance
_geom_bond_site_symmetry_2
_geom_bond_publ_flag
Pb2 Br1 2.907(7) . ?
Pb2 Br1 2.907(7) 18_556 ?
